data_4333336
loop_
_publ_author_name
'Hiraga, Hiroki'
'Miyasaka, Hitoshi'
'Nakata, Kazuya'
'Kajiwara, Takashi'
'Takaishi, Shinya'
'Oshima, Yugo'
'Nojiri, Hiroyuki'
'Yamashita, Masahiro'

_publ_section_title
;
 Hybrid Molecular Material Exhibiting Single-Molecule Magnet Behavior and
 Molecular Conductivity
;
_journal_issue 23
_journal_name_full 'Inorganic Chemistry'
_journal_page_first 9661
_journal_page_last 9671
_journal_paper_doi 10.1021/ic700727n
_journal_volume 46
_journal_year 2007
_chemical_formula_sum 'C88 H42 Mn4 N32 O6 Pt6 S24'
_chemical_formula_weight 3803.28
_chemical_name_systematic
; 
 ? 
;
_space_group_IT_number 2
_symmetry_space_group_name_Hall '-P 1'
_symmetry_space_group_name_H-M 'P -1'
_atom_sites_solution_hydrogens geom
_atom_sites_solution_primary direct
_atom_sites_solution_secondary difmap
_audit_creation_method SHELXL-97
_cell_angle_alpha 100.777(2)
_cell_angle_beta 103.169(2)
_cell_angle_gamma 104.008(2)
_cell_formula_units_Z 1
_cell_length_a 10.7098(9)
_cell_length_b 13.1750(11)
_cell_length_c 21.1269(18)
_cell_measurement_temperature 100(2)
_cell_volume 2722.3(4)
_computing_structure_refinement 'SHELXL-97 (Sheldrick, 1997)'
_computing_structure_solution 'SHELXS-97 (Sheldrick, 1990)'
_diffrn_ambient_temperature 100(2)
_diffrn_measured_fraction_theta_full 0.992
_diffrn_measured_fraction_theta_max 0.992
_diffrn_radiation_monochromator graphite
_diffrn_radiation_source 'fine-focus sealed tube'
_diffrn_radiation_type MoK\a
_diffrn_radiation_wavelength 0.71073
_diffrn_reflns_av_R_equivalents 0.0600
_diffrn_reflns_av_sigmaI/netI 0.1754
_diffrn_reflns_limit_h_max 13
_diffrn_reflns_limit_h_min -13
_diffrn_reflns_limit_k_max 17
_diffrn_reflns_limit_k_min -17
_diffrn_reflns_limit_l_max 27
_diffrn_reflns_limit_l_min -27
_diffrn_reflns_number 27421
_diffrn_reflns_theta_full 27.53
_diffrn_reflns_theta_max 27.53
_diffrn_reflns_theta_min 1.02
_exptl_absorpt_coefficient_mu 8.651
_exptl_absorpt_correction_T_max 0.9185
_exptl_absorpt_correction_T_min 0.2765
_exptl_absorpt_correction_type empirical
_exptl_crystal_colour black
_exptl_crystal_density_diffrn 2.320
_exptl_crystal_density_method 'not measured'
_exptl_crystal_description plate
_exptl_crystal_F_000 1794
_exptl_crystal_size_max 0.20
_exptl_crystal_size_mid 0.15
_exptl_crystal_size_min 0.01
_refine_diff_density_max 1.306
_refine_diff_density_min -1.080
_refine_diff_density_rms 0.309
_refine_ls_extinction_method none
_refine_ls_goodness_of_fit_ref 0.972
_refine_ls_hydrogen_treatment constr
_refine_ls_matrix_type full
_refine_ls_number_parameters 722
_refine_ls_number_reflns 12422
_refine_ls_number_restraints 0
_refine_ls_restrained_S_all 0.972
_refine_ls_R_factor_all 0.0858
_refine_ls_R_factor_gt 0.0363
_refine_ls_shift/su_max 0.100
_refine_ls_shift/su_mean 0.002
_refine_ls_structure_factor_coef Fsqd
_refine_ls_weighting_details 'calc w=1/[\s^2^(Fo^2^)+(0.0180P)^2^+0.0000P] where P=(Fo^2^+2Fc^2^)/3'
_refine_ls_weighting_scheme calc
_refine_ls_wR_factor_gt 0.0604
_refine_ls_wR_factor_ref 0.1140
_reflns_number_gt 6645
_reflns_number_total 12422
_reflns_threshold_expression >2sigma(I)
_cod_data_source_file ic700727nsup2.cif
_cod_data_source_block data
_cod_depositor_comments
;
The following automatic conversions were performed:
'_atom_site_symetry_multiplicity' tag replaced with
'_atom_site_symmetry_multiplicity'.

Automatic conversion script
Id: cif_correct_tags 1440 2010-10-19 06:21:57Z saulius 
;
_cod_database_code 4333336

loop_
_symmetry_equiv_pos_as_xyz
'x, y, z'
'-x, -y, -z'

loop_
_atom_site_label
_atom_site_type_symbol
_atom_site_fract_x
_atom_site_fract_y
_atom_site_fract_z
_atom_site_U_iso_or_equiv
_atom_site_adp_type
_atom_site_occupancy
_atom_site_symmetry_multiplicity
_atom_site_calc_flag
_atom_site_refinement_flags
_atom_site_disorder_assembly
_atom_site_disorder_group
Mn1 Mn 1.06052(13) 0.46278(10) 0.87102(6) 0.0162(4) Uani 1 1 d . . .
Mn2 Mn 0.97172(13) 0.37308(10) 0.99532(6) 0.0146(4) Uani 1 1 d . . 1
O1 O 1.1134(5) 0.4866(4) 0.9854(3) 0.0146(16) Uani 1 1 d . . 1
O2 O 1.0208(5) 0.4095(4) 1.0891(3) 0.0143(16) Uani 1 1 d . . 1
O3 O 0.9142(5) 0.3408(4) 0.9020(3) 0.0186(17) Uani 1 1 d . . 1
C1 C 1.3788(8) 0.5696(7) 0.8866(4) 0.022(3) Uani 1 1 d . . 1
H1 H 1.3474 0.5501 0.8388 0.026 Uiso 1 1 calc R . 1
C2 C 1.5081(9) 0.6315(7) 0.9158(5) 0.026(3) Uani 1 1 d . . 1
H2 H 1.5640 0.6550 0.8891 0.031 Uiso 1 1 calc R . 1
C3 C 1.5578(9) 0.6599(7) 0.9856(4) 0.027(3) Uani 1 1 d . . 1
H3 H 1.6473 0.7044 1.0078 0.032 Uiso 1 1 calc R . 1
C4 C 1.4729(8) 0.6213(7) 1.0210(5) 0.027(3) Uani 1 1 d . . 1
H4 H 1.5041 0.6379 1.0687 0.033 Uiso 1 1 calc R . 1
C5 C 1.3417(8) 0.5584(7) 0.9879(4) 0.020(3) Uani 1 1 d . . 1
C6 C 1.2480(8) 0.5101(7) 1.0245(4) 0.022(3) Uani 1 1 d . . 1
H5 H 1.2647 0.4449 1.0331 0.027 Uiso 1 1 calc R . 1
H6 H 1.2632 0.5599 1.0669 0.027 Uiso 1 1 calc R . 1
C7 C 1.0835(9) 0.1644(6) 0.9737(4) 0.021(3) Uani 1 1 d . A 1
H7 H 1.0430 0.1514 0.9268 0.025 Uiso 1 1 calc R A 1
C8 C 1.1465(8) 0.0929(7) 0.9953(4) 0.025(3) Uani 1 1 d . A 1
H8 H 1.1515 0.0331 0.9640 0.030 Uiso 1 1 calc R A 1
C9 C 1.2018(9) 0.1096(7) 1.0626(4) 0.025(3) Uani 1 1 d . A 1
H9 H 1.2473 0.0620 1.0789 0.030 Uiso 1 1 calc R A 1
C10 C 1.1911(9) 0.1955(7) 1.1063(4) 0.024(3) Uani 1 1 d . A 1
H10 H 1.2272 0.2071 1.1534 0.029 Uiso 1 1 calc R A 1
C11 C 1.1275(8) 0.2653(6) 1.0815(4) 0.012(2) Uani 1 1 d . A 1
C12 C 1.1116(9) 0.3624(7) 1.1244(4) 0.021(3) Uani 1 1 d . A 1
H11 H 1.0804 0.3421 1.1607 0.025 Uiso 1 1 calc R A 1
H12 H 1.1979 0.4158 1.1437 0.025 Uiso 1 1 calc R A 1
C13 C 0.7430(8) 0.2267(6) 1.0283(4) 0.021(3) Uani 1 1 d . . 1
H13 H 0.7935 0.2563 1.0742 0.025 Uiso 1 1 calc R . 1
C14 C 0.6204(9) 0.1527(7) 1.0127(5) 0.025(3) Uani 1 1 d . . 1
H14 H 0.5851 0.1327 1.0475 0.031 Uiso 1 1 calc R . 1
C15 C 0.5480(9) 0.1071(6) 0.9469(5) 0.026(3) Uani 1 1 d . . 1
H15 H 0.4621 0.0555 0.9355 0.031 Uiso 1 1 calc R . 1
C16 C 0.6014(9) 0.1371(7) 0.8976(5) 0.026(3) Uani 1 1 d . . 1
H16 H 0.5538 0.1046 0.8515 0.031 Uiso 1 1 calc R . 1
C17 C 0.7257(9) 0.2157(6) 0.9155(4) 0.019(3) Uani 1 1 d . . 1
C18 C 0.7939(9) 0.2590(7) 0.8680(4) 0.024(3) Uani 1 1 d . . 1
H17 H 0.8122 0.2013 0.8400 0.028 Uiso 1 1 calc R . 1
H18 H 0.7353 0.2872 0.8394 0.028 Uiso 1 1 calc R . 1
C19 C 0.9561(9) 0.8613(7) 0.3849(4) 0.021(3) Uani 1 1 d . . .
C20 C 0.9767(8) 0.8005(7) 0.4370(4) 0.014(2) Uani 1 1 d . . .
C21 C 0.9332(8) 0.6922(7) 0.4199(4) 0.015(2) Uani 1 1 d . . .
C22 C 0.8642(8) 0.6294(6) 0.3492(4) 0.018(2) Uani 1 1 d . . .
C23 C 1.1217(9) 0.6369(7) 0.7672(4) 0.020(3) Uani 1 1 d . . .
C24 C 1.1209(8) 0.6959(6) 0.7152(4) 0.016(2) Uani 1 1 d . . .
C25 C 1.1657(8) 0.8077(7) 0.7320(4) 0.017(2) Uani 1 1 d . . .
C26 C 1.2132(8) 0.8699(7) 0.8016(4) 0.021(3) Uani 1 1 d . . .
C27 C 0.5497(9) 0.3445(6) 0.2908(4) 0.022(3) Uani 1 1 d . . .
C28 C 0.5664(8) 0.2915(7) 0.3456(4) 0.019(2) Uani 1 1 d . . .
C29 C 0.5218(8) 0.1775(7) 0.3288(4) 0.016(2) Uani 1 1 d . . .
C30 C 0.4584(9) 0.1203(7) 0.2583(4) 0.022(3) Uani 1 1 d . . .
C31 C 0.7593(9) 0.1320(7) 0.6766(4) 0.019(3) Uani 1 1 d . . .
C32 C 0.7397(8) 0.1897(7) 0.6246(4) 0.016(2) Uani 1 1 d . . .
C33 C 0.7825(8) 0.3006(6) 0.6412(4) 0.015(2) Uani 1 1 d . . .
C34 C 0.8485(8) 0.3590(6) 0.7120(4) 0.014(2) Uani 1 1 d . . .
C35 C 0.2483(8) 0.3717(7) 0.3254(4) 0.018(3) Uani 1 1 d . . .
C36 C 0.2685(8) 0.3124(7) 0.3765(4) 0.019(3) Uani 1 1 d . . .
C37 C 0.2216(8) 0.2030(7) 0.3588(4) 0.016(2) Uani 1 1 d . . .
C38 C 0.1525(8) 0.1420(7) 0.2906(4) 0.017(2) Uani 1 1 d . . .
C39 C 0.5199(8) 0.3745(7) 0.7439(4) 0.018(2) Uani 1 1 d . . .
C40 C 0.4615(8) 0.3171(7) 0.6731(4) 0.018(3) Uani 1 1 d . . .
C41 C 0.4164(8) 0.2058(7) 0.6551(4) 0.019(3) Uani 1 1 d . . .
C42 C 0.4227(8) 0.1446(7) 0.7052(4) 0.021(3) Uani 1 1 d . . .
N1 N 1.2912(7) 0.5337(5) 0.9203(3) 0.020(2) Uani 1 1 d . . 1
N2 N 1.0760(7) 0.2520(5) 1.0154(3) 0.017(2) Uani 1 1 d . A 1
N3 N 0.7951(7) 0.2594(5) 0.9806(3) 0.0143(19) Uani 1 1 d . . 1
Pt1 Pt 1.06172(4) 0.74846(3) 0.575050(18) 0.01521(9) Uani 1 1 d . . .
Pt2 Pt 0.65039(4) 0.24057(3) 0.485293(18) 0.01443(9) Uani 1 1 d . . .
Pt3 Pt 0.35139(4) 0.26077(3) 0.515305(18) 0.01513(9) Uani 1 1 d . . .
S1 S 1.0580(2) 0.62043(18) 0.63316(11) 0.0184(6) Uani 1 1 d . . .
S2 S 1.1593(2) 0.87914(18) 0.67219(12) 0.0213(7) Uani 1 1 d . . .
S3 S 0.9580(2) 0.61816(18) 0.47849(11) 0.0190(6) Uani 1 1 d . . .
S4 S 1.0568(2) 0.87585(18) 0.51725(11) 0.0205(7) Uani 1 1 d . . .
S5 S 0.6424(2) 0.36807(18) 0.42636(11) 0.0178(6) Uani 1 1 d . . .
S6 S 0.5386(2) 0.10799(18) 0.38937(11) 0.0182(6) Uani 1 1 d . . .
S7 S 0.7590(2) 0.37293(17) 0.58170(11) 0.0165(6) Uani 1 1 d . . .
S8 S 0.6603(2) 0.11242(18) 0.54325(11) 0.0182(6) Uani 1 1 d . . .
S9 S 0.3516(2) 0.38843(18) 0.45704(11) 0.0181(6) Uani 1 1 d . . .
S10 S 0.2461(2) 0.12941(18) 0.41850(11) 0.0199(7) Uani 1 1 d . . .
S11 S 0.4521(2) 0.39154(18) 0.61354(11) 0.0178(6) Uani 1 1 d . . .
S12 S 0.3457(2) 0.13132(19) 0.57232(11) 0.0202(7) Uani 1 1 d . . .
C43 C 1.1471(9) 0.2383(8) 0.8256(4) 0.025(3) Uani 1 1 d . . 1
C44 C 1.1757(10) 0.1351(7) 0.8155(5) 0.042(3) Uani 1 1 d . . 1
H19 H 1.2389 0.1336 0.8555 0.062 Uiso 1 1 calc R . 1
H20 H 1.2130 0.1259 0.7784 0.062 Uiso 1 1 calc R . 1
H21 H 1.0941 0.0775 0.8061 0.062 Uiso 1 1 calc R . 1
N4 N 1.1177(7) 0.5892(6) 0.8057(3) 0.021(2) Uani 1 1 d . . .
N5 N 1.2491(8) 0.9195(6) 0.8564(4) 0.036(3) Uani 1 1 d . . .
N6 N 0.8131(8) 0.5857(6) 0.2941(4) 0.028(2) Uani 1 1 d . . .
N7 N 0.9414(8) 0.9047(6) 0.3439(4) 0.037(3) Uani 1 1 d . . .
N8 N 0.5354(8) 0.3841(6) 0.2481(4) 0.031(2) Uani 1 1 d . . .
N9 N 0.4120(8) 0.0802(6) 0.2037(4) 0.037(3) Uani 1 1 d . . .
N10 N 0.7771(8) 0.0905(6) 0.7186(4) 0.033(3) Uani 1 1 d . . .
N11 N 0.8978(7) 0.3974(5) 0.7676(3) 0.020(2) Uani 1 1 d . . .
N12 N 0.2314(8) 0.4174(6) 0.2849(4) 0.025(2) Uani 1 1 d . . .
N13 N 0.0926(8) 0.1006(6) 0.2352(4) 0.031(3) Uani 1 1 d . . .
N14 N 0.5648(8) 0.4099(6) 0.7991(4) 0.033(3) Uani 1 1 d . . .
N15 N 0.4243(8) 0.0973(6) 0.7444(4) 0.030(3) Uani 1 1 d . . .
N16 N 1.1206(7) 0.3152(6) 0.8345(4) 0.025(2) Uani 1 1 d . . 1

loop_
_atom_site_aniso_label
_atom_site_aniso_U_11
_atom_site_aniso_U_22
_atom_site_aniso_U_33
_atom_site_aniso_U_23
_atom_site_aniso_U_13
_atom_site_aniso_U_12
Mn1 0.0212(7) 0.0170(7) 0.0092(6) 0.0017(6) 0.0032(6) 0.0062(6)
Mn2 0.0186(7) 0.0176(7) 0.0062(6) 0.0026(5) 0.0020(5) 0.0045(6)
O1 0.015(3) 0.019(3) 0.009(3) 0.005(2) 0.002(2) 0.003(3)
O2 0.017(3) 0.018(3) 0.005(3) 0.000(2) 0.001(2) 0.005(2)
O3 0.022(3) 0.020(3) 0.013(3) 0.003(3) 0.006(3) 0.005(3)
C1 0.022(5) 0.028(5) 0.017(5) 0.006(4) 0.005(4) 0.009(4)
C2 0.024(5) 0.028(5) 0.041(6) 0.022(4) 0.018(4) 0.015(4)
C3 0.020(5) 0.031(5) 0.034(5) 0.014(5) 0.011(4) 0.007(4)
C4 0.015(5) 0.031(5) 0.033(6) 0.007(5) 0.003(4) 0.006(4)
C5 0.019(5) 0.026(5) 0.017(5) 0.008(4) 0.003(4) 0.009(4)
C6 0.028(5) 0.028(5) 0.014(5) 0.010(4) 0.006(4) 0.012(4)
C7 0.033(5) 0.016(4) 0.014(5) 0.006(4) 0.007(4) 0.005(4)
C8 0.026(5) 0.026(5) 0.026(5) 0.008(4) 0.009(4) 0.011(4)
C9 0.027(5) 0.032(5) 0.026(5) 0.018(4) 0.009(4) 0.018(4)
C10 0.028(5) 0.029(5) 0.010(5) 0.009(4) -0.005(4) 0.006(4)
C11 0.009(4) 0.012(4) 0.016(4) 0.007(4) 0.005(3) 0.002(3)
C12 0.026(5) 0.019(5) 0.012(4) 0.003(4) 0.002(4) 0.001(4)
C13 0.028(5) 0.014(4) 0.020(5) 0.004(4) 0.004(4) 0.010(4)
C14 0.020(5) 0.031(5) 0.029(5) 0.018(4) 0.005(4) 0.008(4)
C15 0.022(5) 0.008(4) 0.038(6) 0.010(4) -0.004(5) -0.006(4)
C16 0.036(6) 0.011(4) 0.018(5) -0.003(4) -0.010(5) 0.004(4)
C17 0.025(5) 0.005(4) 0.018(5) -0.002(4) -0.002(4) 0.000(4)
C18 0.032(6) 0.020(5) 0.013(5) 0.006(4) -0.001(4) 0.003(4)
C19 0.023(5) 0.012(4) 0.024(5) -0.004(4) 0.011(4) 0.004(4)
C20 0.015(4) 0.019(4) 0.009(4) 0.002(4) 0.005(4) 0.005(4)
C21 0.005(4) 0.021(5) 0.017(5) -0.002(4) 0.000(4) 0.008(4)
C22 0.014(4) 0.018(4) 0.031(5) 0.012(4) 0.017(4) 0.007(4)
C23 0.019(5) 0.018(5) 0.016(5) -0.003(4) 0.001(4) 0.002(4)
C24 0.017(4) 0.019(4) 0.021(4) 0.013(4) 0.010(4) 0.008(4)
C25 0.007(4) 0.018(5) 0.019(5) 0.002(4) -0.004(4) 0.001(4)
C26 0.017(5) 0.016(4) 0.026(5) 0.015(4) -0.004(4) 0.003(4)
C27 0.033(5) 0.009(4) 0.027(5) 0.004(4) 0.014(4) 0.009(4)
C28 0.017(5) 0.025(5) 0.023(5) 0.011(4) 0.011(4) 0.009(4)
C29 0.014(4) 0.018(5) 0.013(4) -0.001(4) 0.005(4) 0.005(4)
C30 0.029(5) 0.019(5) 0.021(5) 0.004(4) 0.007(4) 0.016(4)
C31 0.024(5) 0.019(5) 0.008(4) -0.003(4) 0.003(4) 0.004(4)
C32 0.015(4) 0.018(4) 0.016(4) 0.000(4) 0.007(4) 0.008(4)
C33 0.010(4) 0.022(5) 0.018(4) 0.009(4) 0.008(4) 0.009(4)
C34 0.016(4) 0.008(4) 0.023(5) 0.011(4) 0.010(4) 0.004(3)
C35 0.012(5) 0.023(5) 0.013(5) -0.004(4) 0.003(4) 0.002(4)
C36 0.015(5) 0.023(5) 0.018(5) 0.006(4) 0.006(4) 0.006(4)
C37 0.012(4) 0.021(5) 0.014(5) 0.004(4) 0.002(4) 0.007(4)
C38 0.012(4) 0.015(4) 0.022(5) 0.002(4) 0.005(4) 0.006(4)
C39 0.015(4) 0.020(4) 0.029(5) 0.018(4) 0.008(4) 0.009(4)
C40 0.012(4) 0.026(5) 0.012(4) 0.000(4) 0.005(4) 0.003(4)
C41 0.014(4) 0.025(5) 0.019(5) 0.000(4) 0.004(4) 0.009(4)
C42 0.013(5) 0.022(5) 0.022(5) -0.002(4) 0.002(4) 0.006(4)
N1 0.019(4) 0.023(4) 0.020(4) 0.007(3) 0.010(3) 0.007(3)
N2 0.017(4) 0.017(4) 0.013(4) 0.000(3) 0.004(3) -0.001(3)
N3 0.015(4) 0.018(4) 0.008(3) 0.004(3) -0.003(3) 0.005(3)
Pt1 0.01652(17) 0.01614(17) 0.01216(16) 0.00260(14) 0.00368(14) 0.00460(14)
Pt2 0.01530(17) 0.01606(17) 0.00991(16) 0.00168(14) 0.00132(14) 0.00443(14)
Pt3 0.01568(17) 0.01853(18) 0.01022(17) 0.00265(14) 0.00307(14) 0.00472(14)
S1 0.0242(12) 0.0162(11) 0.0128(11) 0.0023(10) 0.0062(10) 0.0027(10)
S2 0.0281(13) 0.0162(12) 0.0169(12) 0.0033(10) 0.0026(11) 0.0063(10)
S3 0.0215(12) 0.0180(12) 0.0144(12) 0.0023(10) 0.0029(10) 0.0038(10)
S4 0.0258(13) 0.0170(12) 0.0164(12) 0.0031(10) 0.0038(10) 0.0051(10)
S5 0.0182(12) 0.0197(12) 0.0137(11) 0.0019(10) 0.0052(10) 0.0037(10)
S6 0.0235(12) 0.0170(11) 0.0106(11) 0.0017(10) 0.0004(10) 0.0053(10)
S7 0.0181(12) 0.0148(11) 0.0144(11) 0.0026(10) 0.0018(10) 0.0042(9)
S8 0.0237(13) 0.0145(11) 0.0123(11) 0.0023(10) 0.0007(10) 0.0034(10)
S9 0.0207(12) 0.0198(12) 0.0116(11) 0.0034(10) 0.0027(10) 0.0047(10)
S10 0.0233(13) 0.0192(12) 0.0139(12) 0.0027(10) 0.0026(10) 0.0043(10)
S11 0.0211(12) 0.0188(12) 0.0114(11) 0.0018(10) 0.0023(10) 0.0057(10)
S12 0.0239(13) 0.0200(12) 0.0141(12) 0.0029(10) 0.0034(10) 0.0051(10)
C43 0.025(5) 0.036(6) 0.011(5) 0.004(4) 0.001(4) 0.008(4)
C44 0.077(7) 0.038(6) 0.020(5) 0.009(5) 0.019(5) 0.030(5)
N4 0.024(4) 0.025(4) 0.010(4) 0.001(3) 0.004(3) 0.005(3)
N5 0.050(6) 0.023(4) 0.021(5) 0.003(4) -0.007(4) 0.003(4)
N6 0.038(5) 0.031(4) 0.015(4) 0.008(4) 0.002(4) 0.014(4)
N7 0.053(5) 0.042(5) 0.028(5) 0.021(4) 0.021(4) 0.021(4)
N8 0.049(5) 0.021(4) 0.028(5) 0.012(4) 0.014(4) 0.012(4)
N9 0.055(5) 0.034(5) 0.012(4) -0.005(4) -0.008(4) 0.021(4)
N10 0.058(6) 0.025(4) 0.018(4) 0.007(4) 0.008(4) 0.015(4)
N11 0.026(4) 0.014(4) 0.017(4) 0.002(3) 0.006(3) 0.001(3)
N12 0.037(5) 0.024(4) 0.015(4) 0.007(4) 0.003(4) 0.011(4)
N13 0.029(5) 0.034(5) 0.021(4) -0.002(4) 0.003(4) 0.001(4)
N14 0.046(5) 0.035(5) 0.022(4) 0.011(4) 0.002(4) 0.021(4)
N15 0.037(5) 0.023(4) 0.024(4) 0.006(4) 0.005(4) 0.001(4)
N16 0.023(4) 0.030(4) 0.024(4) 0.005(4) 0.005(4) 0.015(3)

loop_
_atom_type_symbol
_atom_type_description
_atom_type_scat_dispersion_real
_atom_type_scat_dispersion_imag
_atom_type_scat_source
C C 0.0033 0.0016 'International Tables Vol C Tables 4.2.6.8 and 6.1.1.4'
H H 0.0000 0.0000 'International Tables Vol C Tables 4.2.6.8 and 6.1.1.4'
Mn Mn 0.3368 0.7283 'International Tables Vol C Tables 4.2.6.8 and 6.1.1.4'
N N 0.0061 0.0033 'International Tables Vol C Tables 4.2.6.8 and 6.1.1.4'
O O 0.0106 0.0060 'International Tables Vol C Tables 4.2.6.8 and 6.1.1.4'
Pt Pt -1.7033 8.3905 'International Tables Vol C Tables 4.2.6.8 and 6.1.1.4'
S S 0.1246 0.1234 'International Tables Vol C Tables 4.2.6.8 and 6.1.1.4'

loop_
_geom_angle_atom_site_label_1
_geom_angle_atom_site_label_2
_geom_angle_atom_site_label_3
_geom_angle
_geom_angle_site_symmetry_1
_geom_angle_site_symmetry_3
O2 Mn1 N16 171.5(3) 2_767 .
O2 Mn1 O3 90.1(2) 2_767 .
N16 Mn1 O3 81.4(3) . .
O2 Mn1 O1 73.1(2) 2_767 .
N16 Mn1 O1 103.7(2) . .
O3 Mn1 O1 67.38(18) . .
O2 Mn1 N11 95.9(2) 2_767 .
N16 Mn1 N11 82.8(3) . .
O3 Mn1 N11 83.4(2) . .
O1 Mn1 N11 148.3(2) . .
O2 Mn1 N1 104.2(2) 2_767 .
N16 Mn1 N1 81.4(3) . .
O3 Mn1 N1 127.1(2) . .
O1 Mn1 N1 68.9(2) . .
N11 Mn1 N1 142.5(3) . .
O2 Mn1 N4 79.2(2) 2_767 .
N16 Mn1 N4 108.3(3) . .
O3 Mn1 N4 153.5(2) . .
O1 Mn1 N4 130.2(2) . .
N11 Mn1 N4 73.8(2) . .
N1 Mn1 N4 79.3(2) . .
O3 Mn2 O2 176.4(3) . .
O3 Mn2 O1 83.5(2) . .
O2 Mn2 O1 97.3(2) . .
O3 Mn2 N3 82.0(3) . .
O2 Mn2 N3 96.7(3) . .
O1 Mn2 N3 163.8(3) . .
O3 Mn2 N2 103.6(3) . .
O2 Mn2 N2 79.7(3) . .
O1 Mn2 N2 101.8(3) . .
N3 Mn2 N2 88.6(3) . .
O3 Mn2 O1 96.6(2) . 2_767
O2 Mn2 O1 80.1(2) . 2_767
O1 Mn2 O1 80.5(2) . 2_767
N3 Mn2 O1 94.0(2) . 2_767
N2 Mn2 O1 159.8(2) . 2_767
O3 Mn2 Mn2 90.73(18) . 2_767
O2 Mn2 Mn2 87.48(18) . 2_767
O1 Mn2 Mn2 44.02(17) . 2_767
N3 Mn2 Mn2 128.9(2) . 2_767
N2 Mn2 Mn2 141.68(18) . 2_767
O1 Mn2 Mn2 36.49(14) 2_767 2_767
C6 O1 Mn2 120.9(5) . .
C6 O1 Mn2 113.1(5) . 2_767
Mn2 O1 Mn2 99.5(2) . 2_767
C6 O1 Mn1 120.9(5) . .
Mn2 O1 Mn1 102.6(2) . .
Mn2 O1 Mn1 95.0(2) 2_767 .
C12 O2 Mn2 119.2(5) . .
C12 O2 Mn1 129.0(5) . 2_767
Mn2 O2 Mn1 111.5(3) . 2_767
C18 O3 Mn2 118.6(5) . .
C18 O3 Mn1 134.7(5) . .
Mn2 O3 Mn1 106.5(2) . .
N1 C1 C2 124.8(8) . .
C1 C2 C3 119.0(9) . .
C4 C3 C2 117.5(8) . .
C3 C4 C5 120.6(9) . .
N1 C5 C4 122.3(9) . .
N1 C5 C6 115.5(7) . .
C4 C5 C6 122.2(8) . .
O1 C6 C5 109.9(7) . .
N2 C7 C8 123.4(8) . .
C9 C8 C7 118.5(9) . .
C8 C9 C10 119.3(9) . .
C9 C10 C11 119.5(8) . .
N2 C11 C10 122.0(8) . .
N2 C11 C12 113.9(7) . .
C10 C11 C12 124.1(7) . .
O2 C12 C11 113.7(6) . .
N3 C13 C14 122.0(8) . .
C13 C14 C15 119.8(9) . .
C14 C15 C16 119.0(8) . .
C15 C16 C17 119.6(8) . .
N3 C17 C16 120.3(9) . .
N3 C17 C18 114.0(7) . .
C16 C17 C18 125.8(8) . .
O3 C18 C17 111.6(7) . .
N7 C19 C20 177.6(10) . .
C21 C20 C19 120.2(7) . .
C21 C20 S4 123.4(7) . .
C19 C20 S4 116.4(6) . .
C20 C21 C22 121.7(8) . .
C20 C21 S3 121.8(6) . .
C22 C21 S3 116.4(6) . .
N6 C22 C21 176.7(10) . .
N4 C23 C24 177.5(9) . .
C25 C24 C23 120.9(7) . .
C25 C24 S1 122.1(7) . .
C23 C24 S1 117.0(6) . .
C24 C25 C26 121.2(8) . .
C24 C25 S2 121.9(6) . .
C26 C25 S2 116.8(6) . .
N5 C26 C25 179.0(11) . .
N8 C27 C28 179.1(9) . .
C29 C28 C27 117.6(7) . .
C29 C28 S5 122.7(7) . .
C27 C28 S5 119.6(6) . .
C28 C29 C30 118.1(8) . .
C28 C29 S6 121.2(6) . .
C30 C29 S6 120.7(6) . .
N9 C30 C29 177.3(10) . .
N10 C31 C32 177.6(9) . .
C33 C32 C31 120.1(7) . .
C33 C32 S8 122.9(7) . .
C31 C32 S8 117.0(6) . .
C32 C33 C34 118.7(8) . .
C32 C33 S7 121.9(6) . .
C34 C33 S7 119.3(6) . .
N11 C34 C33 175.3(9) . .
N12 C35 C36 179.3(9) . .
C37 C36 C35 119.7(7) . .
C37 C36 S9 123.9(7) . .
C35 C36 S9 116.4(6) . .
C36 C37 C38 122.3(8) . .
C36 C37 S10 120.9(6) . .
C38 C37 S10 116.8(6) . .
N13 C38 C37 173.9(10) . .
N14 C39 C40 173.9(10) . .
C41 C40 C39 119.6(8) . .
C41 C40 S11 121.6(6) . .
C39 C40 S11 118.8(6) . .
C40 C41 C42 121.2(8) . .
C40 C41 S12 122.6(7) . .
C42 C41 S12 116.2(6) . .
N15 C42 C41 178.1(10) . .
C5 N1 C1 115.7(7) . .
C5 N1 Mn1 119.9(6) . .
C1 N1 Mn1 123.4(5) . .
C11 N2 C7 117.1(8) . .
C11 N2 Mn2 111.6(6) . .
C7 N2 Mn2 130.9(6) . .
C17 N3 C13 119.3(7) . .
C17 N3 Mn2 113.7(6) . .
C13 N3 Mn2 127.0(5) . .
S3 Pt1 S4 89.86(8) . .
S3 Pt1 S2 178.22(10) . .
S4 Pt1 S2 90.11(8) . .
S3 Pt1 S1 89.91(8) . .
S4 Pt1 S1 177.68(10) . .
S2 Pt1 S1 90.05(8) . .
S6 Pt2 S7 179.07(9) . .
S6 Pt2 S8 89.57(8) . .
S7 Pt2 S8 90.29(8) . .
S6 Pt2 S5 90.08(8) . .
S7 Pt2 S5 90.08(8) . .
S8 Pt2 S5 179.14(10) . .
S12 Pt3 S9 178.60(8) . .
S12 Pt3 S10 89.05(8) . .
S9 Pt3 S10 90.07(8) . .
S12 Pt3 S11 90.30(8) . .
S9 Pt3 S11 90.55(8) . .
S10 Pt3 S11 178.44(9) . .
C24 S1 Pt1 102.7(3) . .
C25 S2 Pt1 103.1(3) . .
C21 S3 Pt1 102.4(3) . .
C20 S4 Pt1 102.5(3) . .
C28 S5 Pt2 102.6(3) . .
C29 S6 Pt2 103.3(3) . .
C33 S7 Pt2 102.7(3) . .
C32 S8 Pt2 102.2(3) . .
C36 S9 Pt3 102.3(3) . .
C37 S10 Pt3 102.7(3) . .
C40 S11 Pt3 102.6(3) . .
C41 S12 Pt3 102.8(3) . .
N16 C43 C44 176.8(11) . .
C23 N4 Mn1 167.0(6) . .
C34 N11 Mn1 160.4(8) . .
C43 N16 Mn1 168.7(8) . .

loop_
_geom_bond_atom_site_label_1
_geom_bond_atom_site_label_2
_geom_bond_distance
_geom_bond_site_symmetry_2
Mn1 O2 2.195(6) 2_767
Mn1 N16 2.250(8) .
Mn1 O3 2.261(6) .
Mn1 O1 2.295(5) .
Mn1 N11 2.322(7) .
Mn1 N1 2.325(7) .
Mn1 N4 2.408(8) .
Mn2 O3 1.858(5) .
Mn2 O2 1.865(5) .
Mn2 O1 1.936(5) .
Mn2 N3 2.026(7) .
Mn2 N2 2.207(8) .
Mn2 O1 2.262(6) 2_767
Mn2 Mn2 3.211(3) 2_767
O1 C6 1.415(9) .
O1 Mn2 2.262(6) 2_767
O2 C12 1.421(10) .
O2 Mn1 2.195(6) 2_767
O3 C18 1.398(9) .
C1 N1 1.353(11) .
C1 C2 1.357(11) .
C2 C3 1.390(12) .
C3 C4 1.369(13) .
C4 C5 1.386(11) .
C5 N1 1.352(10) .
C5 C6 1.495(12) .
C7 N2 1.346(11) .
C7 C8 1.371(12) .
C8 C9 1.363(12) .
C9 C10 1.366(12) .
C10 C11 1.381(12) .
C11 N2 1.340(10) .
C11 C12 1.494(11) .
C13 N3 1.347(11) .
C13 C14 1.359(11) .
C14 C15 1.366(12) .
C15 C16 1.373(13) .
C16 C17 1.395(11) .
C17 N3 1.346(10) .
C17 C18 1.487(13) .
C19 N7 1.126(12) .
C19 C20 1.487(13) .
C20 C21 1.338(11) .
C20 S4 1.700(8) .
C21 C22 1.484(11) .
C21 S3 1.727(9) .
C22 N6 1.137(10) .
C23 N4 1.120(11) .
C23 C24 1.459(12) .
C24 C25 1.382(11) .
C24 S1 1.717(8) .
C25 C26 1.448(11) .
C25 S2 1.711(9) .
C26 N5 1.145(11) .
C27 N8 1.123(11) .
C27 C28 1.459(13) .
C28 C29 1.409(11) .
C28 S5 1.708(8) .
C29 C30 1.456(11) .
C29 S6 1.710(9) .
C30 N9 1.113(10) .
C31 N10 1.131(11) .
C31 C32 1.453(12) .
C32 C33 1.371(11) .
C32 S8 1.725(8) .
C33 C34 1.466(11) .
C33 S7 1.724(9) .
C34 N11 1.131(10) .
C35 N12 1.141(11) .
C35 C36 1.453(13) .
C36 C37 1.354(11) .
C36 S9 1.713(8) .
C37 C38 1.436(11) .
C37 S10 1.740(9) .
C38 N13 1.154(10) .
C39 N14 1.114(11) .
C39 C40 1.456(11) .
C40 C41 1.376(12) .
C40 S11 1.735(9) .
C41 C42 1.447(13) .
C41 S12 1.728(8) .
C42 N15 1.124(12) .
Pt1 S3 2.253(2) .
Pt1 S4 2.256(3) .
Pt1 S2 2.258(2) .
Pt1 S1 2.262(2) .
Pt2 S6 2.269(2) .
Pt2 S7 2.270(2) .
Pt2 S8 2.272(2) .
Pt2 S5 2.277(2) .
Pt3 S12 2.262(3) .
Pt3 S9 2.262(2) .
Pt3 S10 2.265(2) .
Pt3 S11 2.276(2) .
C43 N16 1.111(12) .
C43 C44 1.453(13) .
